data_4303328
loop_
_publ_author_name
'Tijana Bugarcic'
'Abraha Habtemariam'
'Robert J. Deeth'
'Francesca P. A. Fabbiani'
'Simon Parsons'
'Peter J. Sadler'

_publ_contact_author_email F.P.A.Fabbiani@ed.ac.uk
_publ_contact_author_name 'Francesca P. A. Fabbiani'
_publ_section_title
;
Ruthenium(II) Arene Anticancer Complexes with Redox-Active Diamine Ligands
;
_journal_name_full 'Inorganic Chemistry'
_journal_page_first 9444
_journal_page_last 9453
_journal_paper_doi 10.1021/ic9013366
_journal_volume 48
_journal_year 2009
_chemical_compound_source 'T. Burgacic/P/ J. Sadler'
_chemical_formula_moiety 'C18 H24 Cl N2 Ru, F6 P'
_chemical_formula_sum 'C18 H24 Cl F6 N2 P Ru'
_chemical_formula_weight 549.89
_space_group_IT_number 14
_symmetry_cell_setting monoclinic
_symmetry_space_group_name_Hall '-P 2ybc'
_symmetry_space_group_name_H-M 'P 1 21/c 1'
_atom_sites_solution_hydrogens geom
_atom_sites_solution_primary direct
_audit_creation_date 06-02-10
_audit_creation_method CRYSTALS_ver_12.82
_cell_angle_alpha 90
_cell_angle_beta 113.431(3)
_cell_angle_gamma 90
_cell_formula_units_Z 4
_cell_length_a 12.7647(6)
_cell_length_b 10.8910(5)
_cell_length_c 15.8629(7)
_cell_measurement_reflns_used 2261
_cell_measurement_temperature 150
_cell_measurement_theta_max 22
_cell_measurement_theta_min 2
_cell_volume 2023.42(17)
_computing_cell_refinement 'SAINT (Siemens ,1995)'
_computing_data_collection 'SMART (Siemens, 1993)'
_computing_data_reduction 'SAINT (Siemens ,1995)'
_computing_molecular_graphics 'CAMERON (Watkin et al., 1996)'
_computing_publication_material 'CRYSTALS (Betteridge et al., 2003), PLATON, XCIF, ENCIFER'
_computing_structure_refinement 'CRYSTALS (Betteridge et al., 2003)'
_computing_structure_solution 'SIR92 (Altomare et al., 1994)'
_diffrn_ambient_temperature 150
_diffrn_measured_fraction_theta_full 0.971
_diffrn_measured_fraction_theta_max 0.965
_diffrn_measurement_device_type 'Bruker SMART'
_diffrn_measurement_method omega
_diffrn_radiation_monochromator graphite
_diffrn_radiation_type 'Mo K\a'
_diffrn_radiation_wavelength 0.71073
_diffrn_reflns_av_R_equivalents 0.051
_diffrn_reflns_limit_h_max 16
_diffrn_reflns_limit_h_min -16
_diffrn_reflns_limit_k_max 13
_diffrn_reflns_limit_k_min -13
_diffrn_reflns_limit_l_max 20
_diffrn_reflns_limit_l_min -20
_diffrn_reflns_number 19011
_diffrn_reflns_theta_full 25.185
_diffrn_reflns_theta_max 27.081
_diffrn_reflns_theta_min 1.739
_diffrn_standards_number 0
_exptl_absorpt_coefficient_mu 1.047
_exptl_absorpt_correction_T_max 0.94
_exptl_absorpt_correction_T_min 0.86
_exptl_absorpt_correction_type multi-scan
_exptl_absorpt_process_details 'SADABS (Siemens, 1996)'
_exptl_crystal_colour red
_exptl_crystal_density_diffrn 1.805
_exptl_crystal_description plate
_exptl_crystal_F_000 1104
_exptl_crystal_recrystallization_method 'Slow diffusion of ether into acetone'
_exptl_crystal_size_max 0.35
_exptl_crystal_size_mid 0.14
_exptl_crystal_size_min 0.06
_refine_diff_density_max 1.43
_refine_diff_density_min -1.29
_refine_ls_extinction_method None
_refine_ls_goodness_of_fit_ref 0.6003
_refine_ls_hydrogen_treatment constr
_refine_ls_matrix_type full
_refine_ls_number_parameters 262
_refine_ls_number_reflns 4300
_refine_ls_number_restraints 0
_refine_ls_R_factor_all 0.0855
_refine_ls_R_factor_gt 0.0400
_refine_ls_shift/su_max 0.000441
_refine_ls_structure_factor_coef Fsqd
_refine_ls_weighting_details
;
 w=1/[\s^2^(F^2^) + ( 0.00P)^2^ + 0.00P] 
where P=(max(Fo^2^,0) + 2Fc^2^)/3 
;
_refine_ls_weighting_scheme calc
_refine_ls_wR_factor_all 0.0919
_refine_ls_wR_factor_gt 0.0803
_refine_ls_wR_factor_ref 0.0919
_reflns_limit_h_max 14
_reflns_limit_h_min -16
_reflns_limit_k_max 13
_reflns_limit_k_min 0
_reflns_limit_l_max 20
_reflns_limit_l_min 0
_reflns_number_gt 2446
_reflns_number_total 4307
_reflns_threshold_expression I>2.00u(I)
_oxford_diffrn_Wilson_B_factor 1.64
_oxford_diffrn_Wilson_scale 9.26
_oxford_refine_ls_scale 0.3507(3)
_oxford_structure_analysis_title 'ps6006 in P2(1)/c'
_cod_data_source_file ic9013366_si_001_2.cif
_cod_data_source_block ps6006
_cod_depositor_comments
;
The following automatic conversions were performed:
'_symmetry_cell_setting' value 'Monoclinic' changed to 'monoclinic'
according to '/home/saulius/struct/CIF-dictionaries/cif_core.dic'
dictionary named 'cif_core.dic' version 2.4.1 from 2010-06-29.

Automatic conversion script
Id: cif_fix_enum 1527 2010-12-29 10:47:43Z saulius 

The following automatic conversions were performed:
data name '_contact_author_name' replaced with
'_publ_contact_author_name' as specified in the replacement file
'/home/antanas/src/cod-tools/trunk/data/replacement-values/replacement_tags.lst'.

Automatic conversion script
Id: cif_correct_tags 4998 2017-03-02 13:24:31Z antanas 
;
_cod_original_sg_symbol_H-M 'P 1 21/c 1 '
_cod_original_formula_sum 'C18 H24 Cl1 F6 N2 P1 Ru1'
_cod_database_code 4303328

loop_
_symmetry_equiv_pos_as_xyz
x,y,z
-x,-y,-z
-x,y+1/2,-z+1/2
x,-y+1/2,z+1/2

loop_
_atom_site_label
_atom_site_type_symbol
_atom_site_fract_x
_atom_site_fract_y
_atom_site_fract_z
_atom_site_U_iso_or_equiv
_atom_site_occupancy
_atom_site_adp_type
_atom_site_refinement_flags_posn
_atom_site_refinement_flags_adp
_atom_site_refinement_flags_occupancy
_atom_site_disorder_assembly
_atom_site_disorder_group
_atom_site_attached_hydrogens
F1 F 0.2951(3) 0.0377(3) 0.2836(2) 0.0578 1.0000 Uani . . . . . .
F2 F 0.3187(3) -0.0644(3) 0.1703(2) 0.0491 1.0000 Uani . . . . . .
F3 F 0.2912(2) -0.1675(3) 0.2826(2) 0.0503 1.0000 Uani . . . . . .
F4 F 0.4631(3) -0.1701(3) 0.2747(3) 0.0857 1.0000 Uani . . . . . .
F5 F 0.4386(3) -0.0671(4) 0.3876(2) 0.0740 1.0000 Uani . . . . . .
F6 F 0.4649(3) 0.0362(3) 0.2754(2) 0.0510 1.0000 Uani . . . . . .
C1 C 0.0892(4) 0.2730(4) 0.0735(3) 0.0243 1.0000 Uani . . . . . .
C2 C 0.0114(3) 0.2644(4) -0.0189(3) 0.0229 1.0000 Uani . . . . . .
C3 C 0.0159(4) 0.3504(5) -0.0868(3) 0.0262 1.0000 Uani . . . . . .
C4 C 0.0993(4) 0.4440(4) -0.0612(3) 0.0239 1.0000 Uani . . . . . .
C5 C 0.1831(4) 0.4492(4) 0.0326(3) 0.0253 1.0000 Uani . . . . . .
C6 C 0.1787(4) 0.3634(4) 0.0987(3) 0.0224 1.0000 Uani . . . . . .
C7 C 0.0813(4) 0.1881(5) 0.1456(3) 0.0348 1.0000 Uani . . . . . .
C8 C -0.0768(4) 0.1646(5) -0.0496(3) 0.0352 1.0000 Uani . . . . . .
C9 C -0.0685(4) 0.3373(5) -0.1853(3) 0.0357 1.0000 Uani . . . . . .
C10 C 0.1055(4) 0.5357(5) -0.1298(4) 0.0414 1.0000 Uani . . . . . .
C11 C 0.2742(4) 0.5469(5) 0.0589(4) 0.0406 1.0000 Uani . . . . . .
C12 C 0.2647(4) 0.3655(5) 0.1965(3) 0.0368 1.0000 Uani . . . . . .
C13 C 0.5210(4) 0.0951(4) 0.0999(3) 0.0273 1.0000 Uani . . . . . .
C14 C 0.6065(4) 0.1041(4) 0.0708(3) 0.0308 1.0000 Uani . . . . . .
C15 C 0.5962(4) 0.1757(4) -0.0076(3) 0.0297 1.0000 Uani . . . . . .
C16 C 0.5025(4) 0.2418(4) -0.0560(3) 0.0285 1.0000 Uani . . . . . .
C17 C 0.4091(3) 0.2383(4) -0.0271(3) 0.0217 1.0000 Uani . . . . . .
C18 C 0.4178(4) 0.1608(4) 0.0505(3) 0.0193 1.0000 Uani . . . . . .
Ru21 Ru 0.18936(3) 0.26376(3) -0.01639(2) 0.0199 1.0000 Uani . . . . . .
Cl22 Cl 0.13491(10) 0.09415(11) -0.12095(8) 0.0306 1.0000 Uani . . . . . .
P1 P 0.37922(11) -0.06861(12) 0.27946(9) 0.0299 1.0000 Uani . . . . . .
N1 N 0.3251(3) 0.1622(3) 0.0659(3) 0.0249 1.0000 Uani . . . . . .
N2 N 0.3132(3) 0.2974(3) -0.0627(2) 0.0224 1.0000 Uani . . . . . .
H71 H 0.1088 0.2268 0.2045 0.0521 1.0000 Uiso R . . . . .
H72 H 0.0040 0.1650 0.1291 0.0522 1.0000 Uiso R . . . . .
H73 H 0.1252 0.1163 0.1492 0.0523 1.0000 Uiso R . . . . .
H91 H -0.0533 0.3966 -0.2228 0.0501 1.0000 Uiso R . . . . .
H92 H -0.1437 0.3473 -0.1879 0.0498 1.0000 Uiso R . . . . .
H93 H -0.0604 0.2571 -0.2062 0.0504 1.0000 Uiso R . . . . .
H101 H 0.1614 0.5960 -0.1006 0.0669 1.0000 Uiso R . . . . .
H102 H 0.0354 0.5755 -0.1595 0.0663 1.0000 Uiso R . . . . .
H103 H 0.1260 0.4967 -0.1743 0.0666 1.0000 Uiso R . . . . .
H111 H 0.3237 0.5387 0.1207 0.0578 1.0000 Uiso R . . . . .
H112 H 0.2407 0.6268 0.0509 0.0579 1.0000 Uiso R . . . . .
H113 H 0.3186 0.5399 0.0225 0.0573 1.0000 Uiso R . . . . .
H121 H 0.3296 0.4101 0.2013 0.0529 1.0000 Uiso R . . . . .
H122 H 0.2328 0.4020 0.2349 0.0531 1.0000 Uiso R . . . . .
H123 H 0.2867 0.2819 0.2159 0.0530 1.0000 Uiso R . . . . .
H131 H 0.5273 0.0485 0.1502 0.0287 1.0000 Uiso R . . . . .
H141 H 0.6748 0.0614 0.1038 0.0349 1.0000 Uiso R . . . . .
H151 H 0.6566 0.1761 -0.0259 0.0373 1.0000 Uiso R . . . . .
H161 H 0.4980 0.2882 -0.1064 0.0361 1.0000 Uiso R . . . . .
H81 H -0.0976 0.1465 -0.1129 0.0535 1.0000 Uiso R . . . . .
H82 H -0.1428 0.1899 -0.0391 0.0536 1.0000 Uiso R . . . . .
H83 H -0.0460 0.0915 -0.0149 0.0538 1.0000 Uiso R . . . . .
H11 H 0.3222 0.1214 0.1101 0.0295 1.0000 Uiso R . . . . .
H21 H 0.3039 0.3488 -0.1053 0.0268 1.0000 Uiso R . . . . .

loop_
_atom_site_aniso_label
_atom_site_aniso_U_11
_atom_site_aniso_U_22
_atom_site_aniso_U_33
_atom_site_aniso_U_23
_atom_site_aniso_U_13
_atom_site_aniso_U_12
F1 0.057(2) 0.054(2) 0.066(2) -0.0086(19) 0.0296(19) 0.0126(18)
F2 0.067(2) 0.047(2) 0.0309(17) -0.0108(15) 0.0176(16) -0.0232(17)
F3 0.041(2) 0.052(2) 0.054(2) 0.0073(17) 0.0149(16) -0.0166(16)
F4 0.063(3) 0.056(2) 0.154(4) 0.032(3) 0.060(3) 0.032(2)
F5 0.066(2) 0.103(3) 0.0296(18) 0.028(2) -0.0056(17) -0.034(2)
F6 0.051(2) 0.055(2) 0.0423(19) 0.0051(16) 0.0135(16) -0.0226(17)
C1 0.022(2) 0.024(3) 0.032(3) 0.005(2) 0.016(2) 0.008(2)
C2 0.015(2) 0.028(3) 0.025(2) 0.001(2) 0.0074(18) 0.005(2)
C3 0.017(2) 0.036(3) 0.027(3) 0.006(2) 0.011(2) 0.011(2)
C4 0.020(2) 0.021(3) 0.033(3) 0.004(2) 0.013(2) 0.004(2)
C5 0.025(3) 0.019(3) 0.038(3) -0.001(2) 0.019(2) 0.007(2)
C6 0.018(2) 0.024(3) 0.024(3) 0.000(2) 0.007(2) 0.004(2)
C7 0.035(3) 0.040(3) 0.031(3) 0.010(2) 0.015(3) 0.005(2)
C8 0.027(3) 0.038(3) 0.040(3) -0.005(3) 0.013(2) 0.001(2)
C9 0.030(3) 0.043(3) 0.030(3) 0.004(3) 0.009(2) 0.009(3)
C10 0.045(3) 0.038(3) 0.051(4) 0.020(3) 0.030(3) 0.014(3)
C11 0.031(3) 0.027(3) 0.063(4) 0.000(3) 0.017(3) -0.008(2)
C12 0.035(3) 0.045(3) 0.029(3) -0.009(3) 0.011(2) -0.005(3)
C13 0.028(3) 0.023(3) 0.023(3) -0.003(2) 0.001(2) 0.006(2)
C14 0.023(3) 0.025(3) 0.039(3) -0.009(2) 0.006(2) 0.006(2)
C15 0.021(3) 0.031(3) 0.040(3) -0.013(2) 0.015(2) -0.003(2)
C16 0.030(2) 0.023(3) 0.038(3) 0.000(2) 0.019(2) -0.001(2)
C17 0.018(2) 0.017(2) 0.030(2) -0.005(2) 0.0092(18) -0.001(2)
C18 0.015(2) 0.020(2) 0.020(2) -0.005(2) 0.0026(19) -0.0015(19)
Ru21 0.01767(17) 0.0211(2) 0.02071(18) 0.0016(2) 0.00736(13) 0.00277(19)
Cl22 0.0266(6) 0.0314(7) 0.0317(7) -0.0065(6) 0.0095(5) 0.0013(5)
P1 0.0248(7) 0.0321(8) 0.0304(7) 0.0078(6) 0.0085(6) 0.0012(6)
N1 0.029(2) 0.023(2) 0.023(2) 0.0058(18) 0.0107(18) 0.0110(18)
N2 0.021(2) 0.022(2) 0.024(2) 0.0030(16) 0.0101(18) 0.0001(16)

loop_
_atom_type_symbol
_atom_type_scat_dispersion_real
_atom_type_scat_dispersion_imag
_atom_type_scat_Cromer_Mann_a1
_atom_type_scat_Cromer_Mann_b1
_atom_type_scat_Cromer_Mann_a2
_atom_type_scat_Cromer_Mann_b2
_atom_type_scat_Cromer_Mann_a3
_atom_type_scat_Cromer_Mann_b3
_atom_type_scat_Cromer_Mann_a4
_atom_type_scat_Cromer_Mann_b4
_atom_type_scat_Cromer_Mann_c
_atom_type_scat_source
C 0.0033 0.0016 2.3100 20.8439 1.0200 10.2075 1.5886 0.5687 0.8650 51.6512 0.2156 'International Tables Vol C 4.2.6.8 and 6.1.1.4'
H 0.0000 0.0000 0.4930 10.5109 0.3229 26.1257 0.1402 3.1424 0.0408 57.7998 0.0030 'International Tables Vol C 4.2.6.8 and 6.1.1.4'
N 0.0061 0.0033 12.2126 0.0057 3.1322 9.8933 2.0125 28.9975 1.1663 0.5826 -11.5290 'International Tables Vol C 4.2.6.8 and 6.1.1.4'
F 0.0171 0.0103 3.5392 10.2825 2.6412 4.2944 1.5170 0.2615 1.0243 26.1476 0.2776 'International Tables Vol C 4.2.6.8 and 6.1.1.4'
P 0.1023 0.0942 6.4345 1.9067 4.1791 27.1570 1.7800 0.5260 1.4908 68.1645 1.1149 'International Tables Vol C 4.2.6.8 and 6.1.1.4'
Cl 0.1484 0.1585 11.4604 0.0104 7.1964 1.1662 6.2556 18.5194 1.6455 47.7784 -9.5574 'International Tables Vol C 4.2.6.8 and 6.1.1.4'
Ru -1.2594 0.8363 19.2674 0.8085 12.9182 8.4347 4.8634 24.7997 1.5676 94.2928 5.3787 'International Tables Vol C 4.2.6.8 and 6.1.1.4'

loop_
_geom_angle_atom_site_label_1
_geom_angle_site_symmetry_1
_geom_angle_atom_site_label_2
_geom_angle_site_symmetry_2
_geom_angle_atom_site_label_3
_geom_angle_site_symmetry_3
_geom_angle
_geom_angle_publ_flag
C2 . C1 . C6 . 119.2(4) yes
C2 . C1 . C7 . 121.1(4) yes
C6 . C1 . C7 . 119.7(4) yes
C2 . C1 . Ru21 . 71.5(2) yes
C6 . C1 . Ru21 . 67.7(2) yes
C7 . C1 . Ru21 . 132.6(3) yes
C1 . C2 . C3 . 120.8(4) yes
C1 . C2 . C8 . 120.9(4) yes
C3 . C2 . C8 . 118.3(4) yes
C1 . C2 . Ru21 . 72.1(2) yes
C3 . C2 . Ru21 . 71.1(2) yes
C8 . C2 . Ru21 . 128.5(3) yes
C2 . C3 . C4 . 120.1(4) yes
C2 . C3 . C9 . 119.1(4) yes
C4 . C3 . C9 . 120.8(4) yes
C2 . C3 . Ru21 . 71.4(2) yes
C4 . C3 . Ru21 . 71.3(2) yes
C9 . C3 . Ru21 . 129.1(3) yes
C3 . C4 . C5 . 119.3(4) yes
C3 . C4 . C10 . 121.4(4) yes
C5 . C4 . C10 . 119.2(4) yes
C3 . C4 . Ru21 . 72.0(3) yes
C5 . C4 . Ru21 . 68.4(2) yes
C10 . C4 . Ru21 . 130.0(3) yes
C4 . C5 . C6 . 120.1(4) yes
C4 . C5 . C11 . 119.1(4) yes
C6 . C5 . C11 . 120.8(4) yes
C4 . C5 . Ru21 . 73.4(3) yes
C6 . C5 . Ru21 . 70.8(3) yes
C11 . C5 . Ru21 . 128.3(3) yes
C1 . C6 . C5 . 120.3(4) yes
C1 . C6 . C12 . 118.0(4) yes
C5 . C6 . C12 . 121.6(4) yes
C1 . C6 . Ru21 . 74.5(3) yes
C5 . C6 . Ru21 . 71.0(3) yes
C12 . C6 . Ru21 . 127.6(3) yes
C1 . C7 . H71 . 111.2 no
C1 . C7 . H72 . 109.3 no
H71 . C7 . H72 . 108.9 no
C1 . C7 . H73 . 109.6 no
H71 . C7 . H73 . 109.0 no
H72 . C7 . H73 . 108.8 no
C2 . C8 . H81 . 110.6 no
C2 . C8 . H82 . 109.3 no
H81 . C8 . H82 . 110.2 no
C2 . C8 . H83 . 109.4 no
H81 . C8 . H83 . 108.3 no
H82 . C8 . H83 . 108.9 no
C3 . C9 . H91 . 110.2 no
C3 . C9 . H92 . 109.1 no
H91 . C9 . H92 . 110.5 no
C3 . C9 . H93 . 108.3 no
H91 . C9 . H93 . 109.1 no
H92 . C9 . H93 . 109.6 no
C4 . C10 . H101 . 110.7 no
C4 . C10 . H102 . 110.9 no
H101 . C10 . H102 . 108.1 no
C4 . C10 . H103 . 110.6 no
H101 . C10 . H103 . 107.4 no
H102 . C10 . H103 . 109.0 no
C5 . C11 . H111 . 110.4 no
C5 . C11 . H112 . 110.5 no
H111 . C11 . H112 . 107.8 no
C5 . C11 . H113 . 110.6 no
H111 . C11 . H113 . 108.0 no
H112 . C11 . H113 . 109.4 no
C6 . C12 . H121 . 110.6 no
C6 . C12 . H122 . 110.2 no
H121 . C12 . H122 . 108.8 no
C6 . C12 . H123 . 108.4 no
H121 . C12 . H123 . 109.1 no
H122 . C12 . H123 . 109.7 no
C14 . C13 . C18 . 118.1(5) yes
C14 . C13 . H131 . 122.2 no
C18 . C13 . H131 . 119.7 no
C13 . C14 . C15 . 122.1(5) yes
C13 . C14 . H141 . 118.0 no
C15 . C14 . H141 . 119.9 no
C14 . C15 . C16 . 122.8(4) yes
C14 . C15 . H151 . 118.4 no
C16 . C15 . H151 . 118.8 no
C15 . C16 . C17 . 117.8(4) yes
C15 . C16 . H161 . 121.3 no
C17 . C16 . H161 . 120.9 no
C16 . C17 . C18 . 119.2(4) yes
C16 . C17 . N2 . 127.4(4) yes
C18 . C17 . N2 . 113.4(4) yes
C17 . C18 . C13 . 119.8(4) yes
C17 . C18 . N1 . 112.4(4) yes
C13 . C18 . N1 . 127.8(4) yes
C2 . Ru21 . C1 . 36.33(15) yes
C2 . Ru21 . C3 . 37.42(16) yes
C1 . Ru21 . C3 . 66.69(16) yes
C2 . Ru21 . C4 . 66.79(16) yes
C1 . Ru21 . C4 . 79.27(16) yes
C3 . Ru21 . C4 . 36.61(16) yes
C2 . Ru21 . C5 . 79.85(17) yes
C1 . Ru21 . C5 . 67.91(17) yes
C3 . Ru21 . C5 . 67.67(17) yes
C4 . Ru21 . C5 . 38.18(16) yes
C2 . Ru21 . C6 . 67.32(16) yes
C1 . Ru21 . C6 . 37.76(16) yes
C3 . Ru21 . C6 . 80.23(16) yes
C4 . Ru21 . C6 . 68.51(17) yes
C5 . Ru21 . C6 . 38.17(17) yes
C2 . Ru21 . Cl22 . 88.70(12) yes
C1 . Ru21 . Cl22 . 112.94(12) yes
C3 . Ru21 . Cl22 . 91.27(13) yes
C4 . Ru21 . Cl22 . 119.01(13) yes
C5 . Ru21 . Cl22 . 157.16(13) yes
C2 . Ru21 . N1 . 127.45(16) yes
C1 . Ru21 . N1 . 99.78(15) yes
C3 . Ru21 . N1 . 164.87(16) yes
C4 . Ru21 . N1 . 151.44(16) yes
C5 . Ru21 . N1 . 114.73(16) yes
C2 . Ru21 . N2 . 156.84(15) yes
C1 . Ru21 . N2 . 159.78(15) yes
C3 . Ru21 . N2 . 119.98(16) yes
C4 . Ru21 . N2 . 95.90(15) yes
C5 . Ru21 . N2 . 96.10(15) yes
C6 . Ru21 . Cl22 . 150.36(13) yes
C6 . Ru21 . N1 . 93.09(15) yes
Cl22 . Ru21 . N1 . 87.93(11) yes
C6 . Ru21 . N2 . 122.20(15) yes
Cl22 . Ru21 . N2 . 86.67(10) yes
N1 . Ru21 . N2 . 75.06(15) yes
F6 . P1 . F1 . 88.06(19) yes
F6 . P1 . F2 . 88.81(17) yes
F1 . P1 . F2 . 88.91(18) yes
F6 . P1 . F5 . 89.76(18) yes
F1 . P1 . F5 . 89.3(2) yes
F2 . P1 . F5 . 177.7(2) yes
F6 . P1 . F3 . 177.7(2) yes
F1 . P1 . F3 . 89.70(19) yes
F2 . P1 . F3 . 90.61(17) yes
F5 . P1 . F3 . 90.76(18) yes
F6 . P1 . F4 . 90.6(2) yes
F1 . P1 . F4 . 178.6(2) yes
F2 . P1 . F4 . 90.8(2) yes
F5 . P1 . F4 . 91.0(2) yes
F3 . P1 . F4 . 91.6(2) yes
Ru21 . N1 . C18 . 119.5(3) yes
Ru21 . N1 . H11 . 120.9 no
C18 . N1 . H11 . 119.6 no
Ru21 . N2 . C17 . 119.4(3) yes
Ru21 . N2 . H21 . 121.7 no
C17 . N2 . H21 . 118.9 no

loop_
_geom_bond_atom_site_label_1
_geom_bond_site_symmetry_1
_geom_bond_atom_site_label_2
_geom_bond_site_symmetry_2
_geom_bond_distance
_geom_bond_publ_flag
F1 . P1 . 1.598(3) yes
F2 . P1 . 1.592(3) yes
F3 . P1 . 1.571(3) yes
F4 . P1 . 1.562(4) yes
F5 . P1 . 1.576(3) yes
F6 . P1 . 1.600(3) yes
C1 . C2 . 1.410(6) yes
C1 . C6 . 1.439(6) yes
C1 . C7 . 1.505(6) yes
C1 . Ru21 . 2.265(4) yes
C2 . C3 . 1.446(6) yes
C2 . C8 . 1.500(6) yes
C2 . Ru21 . 2.257(4) yes
C3 . C4 . 1.412(6) yes
C3 . C9 . 1.510(6) yes
C3 . Ru21 . 2.252(4) yes
C4 . C5 . 1.447(6) yes
C4 . C10 . 1.503(6) yes
C4 . Ru21 . 2.243(4) yes
C5 . C6 . 1.422(6) yes
C5 . C11 . 1.507(6) yes
C5 . Ru21 . 2.177(4) yes
C6 . C12 . 1.503(6) yes
C6 . Ru21 . 2.174(4) yes
C7 . H71 . 0.956 no
C7 . H72 . 0.948 no
C7 . H73 . 0.951 no
C8 . H81 . 0.952 no
C8 . H82 . 0.963 no
C8 . H83 . 0.959 no
C9 . H91 . 0.950 no
C9 . H92 . 0.950 no
C9 . H93 . 0.954 no
C10 . H101 . 0.945 no
C10 . H102 . 0.935 no
C10 . H103 . 0.946 no
C11 . H111 . 0.936 no
C11 . H112 . 0.956 no
C11 . H113 . 0.960 no
C12 . H121 . 0.936 no
C12 . H122 . 0.944 no
C12 . H123 . 0.966 no
C13 . C14 . 1.348(7) yes
C13 . C18 . 1.427(6) yes
C13 . H131 . 0.921 no
C14 . C15 . 1.429(7) yes
C14 . H141 . 0.942 no
C15 . C16 . 1.344(6) yes
C15 . H151 . 0.926 no
C16 . C17 . 1.438(6) yes
C16 . H161 . 0.928 no
C17 . C18 . 1.460(6) yes
C17 . N2 . 1.296(5) yes
C18 . N1 . 1.301(5) yes
Ru21 . Cl22 . 2.3937(12) yes
Ru21 . N1 . 2.032(4) yes
Ru21 . N2 . 2.024(3) yes
N1 . H11 . 0.843 no
N2 . H21 . 0.850 no
